data_8104389
loop_
_publ_author_name
'Somer, M.'
'Carrillo-Cabrera, W.'
'Peters, K.'
'von Schnering, H.G.'

_publ_section_title
;
 Crystal structure of Cesium rubidium di-mue-arsenido-bis(arsenidogallate)
;
_journal_name_full 'Zeitschrift fuer Kristallographie (149,1979-)'
_journal_page_first 327
_journal_page_last 328
_journal_volume 201
_journal_year 1992
_chemical_formula_sum 'As4 Cs5.18 Ga2 Rb0.82'
_chemical_name_systematic 'Cs3 (Cs2.18 Rb0.82) (As2 (Ga As)2)'
_space_group_IT_number 61
_symmetry_space_group_name_Hall '-P 2ac 2ab'
_symmetry_space_group_name_H-M 'P b c a'
_cell_angle_alpha 90
_cell_angle_beta 90
_cell_angle_gamma 90
_cell_formula_units_Z 8
_cell_length_a 15.0513
_cell_length_b 26.3804
_cell_length_c 9.7476
_cell_volume 3870.375
_citation_journal_id_ASTM ZEKRDZ
_cod_data_source_file Somer_ZEKRDZ_1992_1501.cif
_cod_data_source_block As4Cs5.18Ga2Rb0.82
_cod_database_code 8104389

loop_
_symmetry_equiv_pos_as_xyz
x,y,z
-x+1/2,-y,z+1/2
x+1/2,-y+1/2,-z
-x,y+1/2,-z+1/2
-x,-y,-z
x-1/2,y,-z-1/2
-x-1/2,y-1/2,z
x,-y-1/2,z-1/2

loop_
_atom_site_label
_atom_site_type_symbol
_atom_site_fract_x
_atom_site_fract_y
_atom_site_fract_z
_atom_site_occupancy
_atom_site_U_iso_or_equiv
Ga1 Ga+3 0.54377 0.34122 0.52985 1 0.0
As2 As-3 0.68103 0.19603 0.08023 1 0.0
Rb1 Rb+1 0.6846 0.32945 0.2155 0.328 0.0
Ga2 Ga+3 0.87484 0.40164 0.04634 1 0.0
Cs5 Cs+1 0.83078 0.27452 -0.13809 0.85 0.0
As3 As-3 0.45388 0.39693 0.67459 1 0.0
Cs2 Cs+1 0.68731 0.42588 -0.22454 0.649 0.0
Cs6 Cs+1 0.85746 0.41836 0.45763 1 0.0
Rb3 Rb+1 0.83078 0.27452 -0.13809 0.15 0.0
Rb2 Rb+1 0.68731 0.42588 -0.22454 0.351 0.0
As4 As-3 0.76247 0.45649 0.11618 1 0.0
Cs3 Cs+1 0.53419 0.29394 -0.09932 1 0.0
As1 As-3 0.95093 0.33503 0.18085 1 0.0
Cs1 Cs+1 0.6846 0.32945 0.2155 0.672 0.0
Cs4 Cs+1 0.58866 0.47049 0.36191 1 0.0
